data_2243117
loop_
_publ_author_name
'Foize Ahmad, G.'
'Syed Mohammed Mujaheer, A.'
'NizamMohideen, M.'
'Gulam Mohamed, M.'
'Viswanathan, V.'

_publ_section_title
;
 The crystal structures and Hirshfeld surface analysis of
 6-(naphthalen-1-yl)-6a-nitro-6,6a,6b,7,9,11a-hexahydrospiro[chromeno[3',4':3,4]pyrrolo[1,2-<i>c</i>]thiazole-11,11'-indeno[1,2-<i>b</i>]quinoxaline]
 and
 6'-(naphthalen-1-yl)-6a'-nitro-6',6a',6b',7',8',9',10',12a'-octahydro-2<i>H</i>-spiro[acenaphthylene-1,12'-chromeno[3,4-<i>a</i>]indolizin]-2-one
;
_journal_coeditor_code XI2018
_journal_issue 10
_journal_name_full 'Acta Crystallographica Section E'
_journal_page_first 1519
_journal_page_last 1524
_journal_paper_doi 10.1107/S205698901901291X
_journal_volume 75
_journal_year 2019
_chemical_formula_iupac 'C37 H26 N4 O3 S'
_chemical_formula_moiety 'C37 H26 N4 O3 S'
_chemical_formula_sum 'C37 H26 N4 O3 S'
_chemical_formula_weight 606.68
_chemical_name_systematic
6-(Naphthalen-1-yl)-6a-nitro-6,6a,6b,7,9,11a-hexahydrospiro[chromeno[3',4':3,4]pyrrolo[1,2-<i>c</i>]thiazole-11,11'-indeno[1,2-<i>b</i>]quinoxaline]
_space_group_crystal_system monoclinic
_space_group_IT_number 14
_space_group_name_Hall '-P 2yn'
_space_group_name_H-M_alt 'P 1 21/n 1'
_symmetry_space_group_name_Hall '-P 2yn'
_symmetry_space_group_name_H-M 'P 1 21/n 1'
_atom_sites_solution_hydrogens geom
_audit_creation_method SHELXL-2018/3
_cell_angle_alpha 90
_cell_angle_beta 93.280(2)
_cell_angle_gamma 90
_cell_formula_units_Z 4
_cell_length_a 8.3690(3)
_cell_length_b 13.2440(4)
_cell_length_c 29.2210(5)
_cell_measurement_reflns_used 8083
_cell_measurement_temperature 293(2)
_cell_measurement_theta_max 26.897
_cell_measurement_theta_min 1.829
_cell_volume 3233.52(16)
_computing_cell_refinement
;
SAINT (Bruker, 2008)
;
_computing_data_collection
;
APEX2 (Bruker, 2008)
;
_computing_data_reduction
;
SAINT (Bruker, 2008)
;
_computing_molecular_graphics
;
ORTEP-3 for Windows (Farrugia, 2012) and
Mercury (Macrae <i>et al.</i>, 2008)
;
_computing_publication_material
;
WinGX (Farrugia, 2012), publCIF (Westrip, 2010) and PLATON
(Spek, 2009
;
_computing_structure_refinement
;
SHELXL2018 (Sheldrick, 2015b)
;
_computing_structure_solution
;
SHELXT2018 (Sheldrick, 2015a)
;
_diffrn_ambient_temperature 293(2)
_diffrn_measured_fraction_theta_full 1.000
_diffrn_measured_fraction_theta_max 0.980
_diffrn_measurement_device_type 'Bruker Kappa APEXII CCD'
_diffrn_measurement_method '\w and \f scans'
_diffrn_radiation_type MoK\a
_diffrn_radiation_wavelength 0.71073
_diffrn_reflns_av_R_equivalents 0.0605
_diffrn_reflns_av_unetI/netI 0.0616
_diffrn_reflns_limit_h_max 10
_diffrn_reflns_limit_h_min -11
_diffrn_reflns_limit_k_max 17
_diffrn_reflns_limit_k_min -14
_diffrn_reflns_limit_l_max 39
_diffrn_reflns_limit_l_min -39
_diffrn_reflns_number 30398
_diffrn_reflns_theta_full 25.242
_diffrn_reflns_theta_max 28.572
_diffrn_reflns_theta_min 1.396
_exptl_absorpt_coefficient_mu 0.142
_exptl_absorpt_correction_T_max 0.852
_exptl_absorpt_correction_T_min 0.741
_exptl_absorpt_correction_type multi-scan
_exptl_absorpt_process_details
;
(<i>SADABS</i>; Bruker, 2008)
;
_exptl_crystal_colour Colourless
_exptl_crystal_density_diffrn 1.246
_exptl_crystal_description Block
_exptl_crystal_F_000 1264
_exptl_crystal_size_max 0.250
_exptl_crystal_size_mid 0.200
_exptl_crystal_size_min 0.150
_refine_diff_density_max 0.359
_refine_diff_density_min -0.342
_refine_ls_extinction_method none
_refine_ls_goodness_of_fit_ref 1.059
_refine_ls_hydrogen_treatment constr
_refine_ls_matrix_type full
_refine_ls_number_parameters 406
_refine_ls_number_reflns 8083
_refine_ls_number_restraints 1
_refine_ls_restrained_S_all 1.068
_refine_ls_R_factor_all 0.1126
_refine_ls_R_factor_gt 0.0566
_refine_ls_shift/su_max 0.000
_refine_ls_shift/su_mean 0.000
_refine_ls_structure_factor_coef Fsqd
_refine_ls_weighting_details 'w=1/[\s^2^(Fo^2^)+(0.0738P)^2^] where P=(Fo^2^+2Fc^2^)/3'
_refine_ls_weighting_scheme calc
_refine_ls_wR_factor_gt 0.1477
_refine_ls_wR_factor_ref 0.1636
_reflns_number_gt 4209
_reflns_number_total 8083
_reflns_threshold_expression 'I > 2\s(I)'
_cod_data_source_file xi2018sup1.cif
_cod_data_source_block I
_cod_database_code 2243117
_shelx_space_group_comment
;
The symmetry employed for this shelxl refinement is uniquely defined
by the following loop, which should always be used as a source of
symmetry information in preference to the above space-group names.
They are only intended as comments.
;
_shelx_estimated_absorpt_t_min 0.965
_shelx_estimated_absorpt_t_max 0.979

loop_
_space_group_symop_operation_xyz
'x, y, z'
'-x+1/2, y+1/2, -z+1/2'
'-x, -y, -z'
'x-1/2, -y-1/2, z-1/2'

loop_
_atom_site_type_symbol
_atom_site_label
_atom_site_fract_x
_atom_site_fract_y
_atom_site_fract_z
_atom_site_U_iso_or_equiv
_atom_site_adp_type
_atom_site_calc_flag
_atom_site_occupancy
C C1 0.1161(2) 0.24359(15) 0.30919(6) 0.0494(5) Uani d 1
C C2 0.0918(2) 0.23613(16) 0.25673(7) 0.0541(5) Uani d 1
C C3 0.1107(3) 0.15404(18) 0.22850(7) 0.0671(6) Uani d 1
H H3 0.139426 0.091580 0.240969 0.081 Uiso calc 1
C C4 0.0865(3) 0.1652(2) 0.18134(8) 0.0849(8) Uani d 1
H H4 0.098128 0.109992 0.162138 0.102 Uiso calc 1
C C5 0.0448(3) 0.2591(3) 0.16285(9) 0.0936(9) Uani d 1
H H5 0.031066 0.266237 0.131206 0.112 Uiso calc 1
C C6 0.0239(3) 0.3398(2) 0.18991(9) 0.0859(8) Uani d 1
H H6 -0.007778 0.401526 0.177193 0.103 Uiso calc 1
C C7 0.0505(2) 0.32971(17) 0.23738(7) 0.0614(6) Uani d 1
C C8 0.0423(2) 0.40471(18) 0.27342(8) 0.0610(6) Uani d 1
C C9 0.0036(3) 0.55087(19) 0.31022(12) 0.0825(8) Uani d 1
C C10 -0.0465(4) 0.6527(2) 0.31060(17) 0.1145(11) Uani d 1
H H10 -0.076570 0.684749 0.283137 0.137 Uiso calc 1
C C11 -0.0510(5) 0.7035(3) 0.3502(2) 0.1415(17) Uani d 1
H H11 -0.084652 0.770462 0.349812 0.170 Uiso calc 1
C C12 -0.0066(5) 0.6582(3) 0.3912(2) 0.1382(15) Uani d 1
H H12 -0.010154 0.695207 0.418145 0.166 Uiso calc 1
C C13 0.0430(4) 0.5595(2) 0.39324(12) 0.1058(10) Uani d 1
H H13 0.073851 0.529893 0.421227 0.127 Uiso calc 1
C C14 0.0463(3) 0.50397(19) 0.35256(10) 0.0750(7) Uani d 1
C C15 0.0833(2) 0.35657(16) 0.31577(8) 0.0541(5) Uani d 1
C C16 0.2865(2) 0.20774(14) 0.32709(6) 0.0472(5) Uani d 1
H H16 0.325781 0.161182 0.304208 0.057 Uiso calc 1
C C17 0.4111(2) 0.28888(15) 0.33502(7) 0.0517(5) Uani d 1
C C18 0.4752(2) 0.33919(18) 0.29859(8) 0.0670(6) Uani d 1
H H18 0.439990 0.323138 0.268711 0.080 Uiso calc 1
C C19 0.5897(3) 0.4123(2) 0.30622(9) 0.0801(7) Uani d 1
H H19 0.631402 0.445264 0.281466 0.096 Uiso calc 1
C C20 0.6434(3) 0.4371(2) 0.35007(10) 0.0846(8) Uani d 1
H H20 0.720422 0.487177 0.355019 0.102 Uiso calc 1
C C21 0.5830(3) 0.38786(18) 0.38640(9) 0.0722(7) Uani d 1
H H21 0.619996 0.403698 0.416151 0.087 Uiso calc 1
C C22 0.4672(2) 0.31471(16) 0.37893(7) 0.0556(5) Uani d 1
C C23 0.2641(2) 0.21920(14) 0.41284(6) 0.0472(5) Uani d 1
H H23 0.182414 0.271326 0.406921 0.057 Uiso calc 1
C C24 0.25919(19) 0.14506(12) 0.37099(6) 0.0446(4) Uani d 1
C C25 0.0895(2) 0.10286(14) 0.36166(6) 0.0482(5) Uani d 1
H H25 0.040553 0.091076 0.390862 0.058 Uiso calc 1
C C26 0.0710(3) 0.00792(16) 0.33174(7) 0.0591(5) Uani d 1
H H26A 0.088186 -0.052686 0.350003 0.071 Uiso calc 1
H H26B 0.146009 0.008585 0.307642 0.071 Uiso calc 1
C C27 -0.1468(2) 0.15173(17) 0.31845(8) 0.0665(6) Uani d 1
H H27A -0.174584 0.186668 0.289926 0.080 Uiso calc 1
H H27B -0.228995 0.165400 0.339706 0.080 Uiso calc 1
C C28 0.2370(2) 0.17076(14) 0.45860(6) 0.0466(5) Uani d 1
C C29 0.3636(3) 0.12777(16) 0.48297(7) 0.0579(5) Uani d 1
H H29 0.463434 0.127450 0.470563 0.069 Uiso calc 1
C C30 0.3470(3) 0.08386(17) 0.52642(7) 0.0670(6) Uani d 1
H H30 0.435212 0.056120 0.542655 0.080 Uiso calc 1
C C31 0.2015(3) 0.08258(16) 0.54417(7) 0.0621(6) Uani d 1
H H31 0.190245 0.052815 0.572633 0.074 Uiso calc 1
C C32 0.0676(2) 0.12492(14) 0.52078(6) 0.0523(5) Uani d 1
C C33 -0.0829(3) 0.12485(18) 0.53942(7) 0.0656(6) Uani d 1
H H33 -0.094090 0.094106 0.567672 0.079 Uiso calc 1
C C34 -0.2109(3) 0.1675(2) 0.51796(8) 0.0789(7) Uani d 1
H H34 -0.309462 0.165333 0.531071 0.095 Uiso calc 1
C C35 -0.1964(3) 0.21564(19) 0.47545(8) 0.0747(7) Uani d 1
H H35 -0.285147 0.246448 0.460805 0.090 Uiso calc 1
C C36 -0.0535(2) 0.21727(16) 0.45578(7) 0.0582(5) Uani d 1
H H36 -0.045876 0.249053 0.427606 0.070 Uiso calc 1
C C37 0.0839(2) 0.17177(13) 0.47715(6) 0.0460(5) Uani d 1
N N1 0.0872(2) 0.40293(14) 0.35511(7) 0.0660(5) Uani d 1
N N2 0.0036(2) 0.49945(16) 0.26964(8) 0.0773(6) Uani d 1
N N3 0.00650(17) 0.18572(12) 0.33735(5) 0.0503(4) Uani d 1
N N4 0.37670(19) 0.06748(12) 0.37895(5) 0.0512(4) Uani d 1
O O1 0.41679(16) 0.26684(11) 0.41708(4) 0.0619(4) Uani d 1
O O2 0.51538(18) 0.08236(11) 0.36905(6) 0.0754(5) Uani d 1
O O3 0.33881(17) -0.01166(11) 0.39739(5) 0.0637(4) Uani d 1
S S1 -0.13165(8) 0.01440(5) 0.30819(2) 0.0791(2) Uani d 1

loop_
_atom_site_aniso_label
_atom_site_aniso_U_11
_atom_site_aniso_U_22
_atom_site_aniso_U_33
_atom_site_aniso_U_12
_atom_site_aniso_U_13
_atom_site_aniso_U_23
C1 0.0494(11) 0.0584(13) 0.0412(10) -0.0039(9) 0.0084(9) 0.0061(9)
C2 0.0503(12) 0.0696(14) 0.0425(11) -0.0071(10) 0.0034(9) 0.0093(10)
C3 0.0787(15) 0.0808(16) 0.0424(12) -0.0018(12) 0.0073(11) 0.0045(11)
C4 0.0974(19) 0.110(2) 0.0471(14) -0.0118(16) 0.0034(13) -0.0004(14)
C5 0.113(2) 0.125(3) 0.0428(14) -0.0156(18) 0.0011(14) 0.0160(17)
C6 0.0889(19) 0.106(2) 0.0622(17) -0.0077(15) -0.0052(14) 0.0348(16)
C7 0.0522(13) 0.0786(16) 0.0534(13) -0.0104(11) 0.0015(10) 0.0171(12)
C8 0.0456(12) 0.0651(16) 0.0719(15) -0.0070(10) 0.0005(10) 0.0185(12)
C9 0.0619(16) 0.0558(17) 0.130(3) -0.0140(12) 0.0078(16) 0.0102(17)
C10 0.100(2) 0.059(2) 0.184(4) -0.0076(16) 0.007(2) 0.015(2)
C11 0.134(3) 0.056(2) 0.235(6) -0.007(2) 0.020(3) -0.013(3)
C12 0.135(3) 0.079(3) 0.201(5) -0.013(2) 0.019(3) -0.057(3)
C13 0.113(2) 0.075(2) 0.129(3) -0.0083(16) 0.0026(19) -0.0351(18)
C14 0.0578(15) 0.0589(17) 0.109(2) -0.0086(11) 0.0058(13) -0.0062(15)
C15 0.0417(11) 0.0601(14) 0.0606(13) -0.0059(9) 0.0040(9) 0.0053(11)
C16 0.0443(11) 0.0593(12) 0.0388(10) -0.0001(9) 0.0087(8) 0.0067(9)
C17 0.0411(11) 0.0617(13) 0.0528(12) -0.0031(9) 0.0087(9) 0.0111(10)
C18 0.0544(13) 0.0859(16) 0.0617(14) -0.0054(12) 0.0137(10) 0.0237(12)
C19 0.0638(15) 0.100(2) 0.0775(18) -0.0176(14) 0.0161(13) 0.0349(14)
C20 0.0656(16) 0.0879(19) 0.101(2) -0.0264(13) 0.0080(14) 0.0270(15)
C21 0.0594(14) 0.0815(16) 0.0751(16) -0.0216(12) -0.0003(12) 0.0125(12)
C22 0.0478(11) 0.0656(14) 0.0536(13) -0.0129(10) 0.0062(9) 0.0096(10)
C23 0.0471(11) 0.0532(12) 0.0414(10) -0.0103(9) 0.0039(8) 0.0013(8)
C24 0.0446(11) 0.0522(11) 0.0374(10) -0.0006(9) 0.0064(8) 0.0052(8)
C25 0.0511(11) 0.0581(12) 0.0357(10) -0.0109(9) 0.0063(8) 0.0007(9)
C26 0.0691(14) 0.0637(14) 0.0451(11) -0.0129(10) 0.0079(10) -0.0040(9)
C27 0.0500(13) 0.0894(17) 0.0599(14) -0.0130(11) 0.0024(10) 0.0090(11)
C28 0.0513(12) 0.0513(11) 0.0372(10) -0.0065(9) 0.0027(9) -0.0014(8)
C29 0.0536(12) 0.0751(14) 0.0451(11) -0.0008(11) 0.0038(10) 0.0002(10)
C30 0.0722(16) 0.0801(16) 0.0479(12) 0.0037(12) -0.0027(11) 0.0071(11)
C31 0.0766(16) 0.0703(15) 0.0394(11) -0.0079(12) 0.0037(11) 0.0063(10)
C32 0.0638(13) 0.0558(12) 0.0376(10) -0.0159(10) 0.0047(10) -0.0043(9)
C33 0.0643(15) 0.0885(17) 0.0446(12) -0.0236(12) 0.0082(11) -0.0002(11)
C34 0.0611(15) 0.118(2) 0.0595(15) -0.0158(14) 0.0195(12) -0.0035(14)
C35 0.0548(14) 0.1079(19) 0.0618(15) 0.0005(12) 0.0062(11) 0.0050(13)
C36 0.0548(13) 0.0741(14) 0.0461(11) -0.0036(11) 0.0069(10) 0.0040(10)
C37 0.0506(11) 0.0487(11) 0.0389(10) -0.0108(9) 0.0036(9) -0.0045(8)
N1 0.0608(11) 0.0621(13) 0.0754(14) -0.0053(9) 0.0074(10) -0.0065(10)
N2 0.0665(13) 0.0621(14) 0.1031(18) -0.0071(10) 0.0031(11) 0.0214(12)
N3 0.0424(9) 0.0652(11) 0.0437(9) -0.0082(8) 0.0065(7) 0.0062(8)
N4 0.0532(11) 0.0584(11) 0.0425(9) -0.0018(9) 0.0063(8) 0.0021(8)
O1 0.0589(9) 0.0785(10) 0.0483(8) -0.0286(7) 0.0026(6) 0.0055(7)
O2 0.0502(9) 0.0822(11) 0.0953(12) 0.0063(7) 0.0185(8) 0.0192(9)
O3 0.0709(10) 0.0622(9) 0.0586(9) -0.0008(7) 0.0085(7) 0.0144(7)
S1 0.0740(4) 0.0978(5) 0.0647(4) -0.0289(3) -0.0022(3) -0.0161(3)

loop_
_atom_type_symbol
_atom_type_description
_atom_type_scat_dispersion_real
_atom_type_scat_dispersion_imag
_atom_type_scat_source
C C 0.0033 0.0016 'International Tables Vol C Tables 4.2.6.8 and 6.1.1.4'
H H 0.0000 0.0000 'International Tables Vol C Tables 4.2.6.8 and 6.1.1.4'
N N 0.0061 0.0033 'International Tables Vol C Tables 4.2.6.8 and 6.1.1.4'
O O 0.0106 0.0060 'International Tables Vol C Tables 4.2.6.8 and 6.1.1.4'
S S 0.1246 0.1234 'International Tables Vol C Tables 4.2.6.8 and 6.1.1.4'

loop_
_geom_angle_atom_site_label_1
_geom_angle_atom_site_label_2
_geom_angle_atom_site_label_3
_geom_angle
N3 C1 C15 108.30(15)
N3 C1 C2 118.02(15)
C15 C1 C2 99.97(15)
N3 C1 C16 103.82(14)
C15 C1 C16 114.83(15)
C2 C1 C16 112.33(15)
C3 C2 C7 119.43(19)
C3 C2 C1 129.31(19)
C7 C2 C1 111.21(18)
C2 C3 C4 119.6(2)
C2 C3 H3 120.2
C4 C3 H3 120.2
C3 C4 C5 119.9(2)
C3 C4 H4 120.0
C5 C4 H4 120.0
C6 C5 C4 121.3(2)
C6 C5 H5 119.4
C4 C5 H5 119.4
C5 C6 C7 119.2(2)
C5 C6 H6 120.4
C7 C6 H6 120.4
C2 C7 C6 120.5(2)
C2 C7 C8 109.52(19)
C6 C7 C8 130.0(2)
N2 C8 C15 123.8(2)
N2 C8 C7 128.4(2)
C15 C8 C7 107.9(2)
N2 C9 C10 119.8(3)
N2 C9 C14 121.9(2)
C10 C9 C14 118.3(3)
C11 C10 C9 120.6(4)
C11 C10 H10 119.7
C9 C10 H10 119.7
C10 C11 C12 120.9(4)
C10 C11 H11 119.5
C12 C11 H11 119.5
C13 C12 C11 121.4(4)
C13 C12 H12 119.3
C11 C12 H12 119.3
C12 C13 C14 118.9(4)
C12 C13 H13 120.5
C14 C13 H13 120.5
N1 C14 C13 118.7(3)
N1 C14 C9 121.5(2)
C13 C14 C9 119.8(3)
N1 C15 C8 123.5(2)
N1 C15 C1 125.07(19)
C8 C15 C1 111.42(19)
C17 C16 C24 112.77(15)
C17 C16 C1 116.40(16)
C24 C16 C1 105.28(13)
C17 C16 H16 107.3
C24 C16 H16 107.3
C1 C16 H16 107.3
C22 C17 C18 117.82(19)
C22 C17 C16 120.94(16)
C18 C17 C16 121.24(19)
C19 C18 C17 120.7(2)
C19 C18 H18 119.6
C17 C18 H18 119.6
C18 C19 C20 120.6(2)
C18 C19 H19 119.7
C20 C19 H19 119.7
C21 C20 C19 119.6(2)
C21 C20 H20 120.2
C19 C20 H20 120.2
C20 C21 C22 120.0(2)
C20 C21 H21 120.0
C22 C21 H21 120.0
O1 C22 C21 116.28(19)
O1 C22 C17 122.44(17)
C21 C22 C17 121.22(19)
O1 C23 C28 106.87(14)
O1 C23 C24 109.20(14)
C28 C23 C24 115.20(15)
O1 C23 H23 108.5
C28 C23 H23 108.5
C24 C23 H23 108.5
N4 C24 C25 112.77(15)
N4 C24 C16 112.63(14)
C25 C24 C16 103.05(13)
N4 C24 C23 109.61(14)
C25 C24 C23 110.44(13)
C16 C24 C23 108.10(14)
N3 C25 C26 107.98(15)
N3 C25 C24 102.83(13)
C26 C25 C24 117.50(16)
N3 C25 H25 109.4
C26 C25 H25 109.4
C24 C25 H25 109.4
C25 C26 S1 104.00(14)
C25 C26 H26A 111.0
S1 C26 H26A 111.0
C25 C26 H26B 111.0
S1 C26 H26B 111.0
H26A C26 H26B 109.0
N3 C27 S1 107.58(14)
N3 C27 H27A 110.2
S1 C27 H27A 110.2
N3 C27 H27B 110.2
S1 C27 H27B 110.2
H27A C27 H27B 108.5
C29 C28 C37 119.65(17)
C29 C28 C23 119.15(17)
C37 C28 C23 121.18(16)
C28 C29 C30 121.9(2)
C28 C29 H29 119.1
C30 C29 H29 119.1
C31 C30 C29 119.2(2)
C31 C30 H30 120.4
C29 C30 H30 120.4
C30 C31 C32 121.53(19)
C30 C31 H31 119.2
C32 C31 H31 119.2
C31 C32 C33 121.59(19)
C31 C32 C37 119.71(18)
C33 C32 C37 118.69(19)
C34 C33 C32 122.1(2)
C34 C33 H33 118.9
C32 C33 H33 118.9
C33 C34 C35 119.9(2)
C33 C34 H34 120.0
C35 C34 H34 120.0
C36 C35 C34 120.2(2)
C36 C35 H35 119.9
C34 C35 H35 119.9
C35 C36 C37 121.41(19)
C35 C36 H36 119.3
C37 C36 H36 119.3
C36 C37 C28 124.43(17)
C36 C37 C32 117.55(17)
C28 C37 C32 118.01(17)
C15 N1 C14 114.5(2)
C8 N2 C9 114.8(2)
C27 N3 C25 109.89(15)
C27 N3 C1 121.03(15)
C25 N3 C1 111.50(14)
O2 N4 O3 120.76(14)
O2 N4 C24 119.74(16)
O3 N4 C24 119.43(15)
C22 O1 C23 116.79(14)
C26 S1 C27 93.26(9)

loop_
_geom_bond_atom_site_label_1
_geom_bond_atom_site_label_2
_geom_bond_distance
C1 N3 1.481(2)
C1 C15 1.535(3)
C1 C2 1.538(3)
C1 C16 1.564(3)
C2 C3 1.379(3)
C2 C7 1.397(3)
C3 C4 1.389(3)
C3 H3 0.9300
C4 C5 1.393(4)
C4 H4 0.9300
C5 C6 1.347(4)
C5 H5 0.9300
C6 C7 1.399(3)
C6 H6 0.9300
C7 C8 1.452(3)
C8 N2 1.299(3)
C8 C15 1.417(3)
C9 N2 1.367(3)
C9 C10 1.412(4)
C9 C14 1.412(4)
C10 C11 1.340(6)
C10 H10 0.9300
C11 C12 1.373(6)
C11 H11 0.9300
C12 C13 1.372(5)
C12 H12 0.9300
C13 C14 1.399(4)
C13 H13 0.9300
C14 N1 1.382(3)
C15 N1 1.302(3)
C16 C17 1.506(3)
C16 C24 1.556(2)
C16 H16 0.9800
C17 C22 1.384(3)
C17 C18 1.389(3)
C18 C19 1.371(3)
C18 H18 0.9300
C19 C20 1.374(3)
C19 H19 0.9300
C20 C21 1.368(3)
C20 H20 0.9300
C21 C22 1.379(3)
C21 H21 0.9300
C22 O1 1.369(2)
C23 O1 1.424(2)
C23 C28 1.512(2)
C23 C24 1.567(2)
C23 H23 0.9800
C24 N4 1.4321(9)
C24 C25 1.536(2)
C25 N3 1.461(2)
C25 C26 1.534(3)
C25 H25 0.9800
C26 S1 1.795(2)
C26 H26A 0.9700
C26 H26B 0.9700
C27 N3 1.439(2)
C27 S1 1.849(2)
C27 H27A 0.9700
C27 H27B 0.9700
C28 C29 1.366(3)
C28 C37 1.420(3)
C29 C30 1.411(3)
C29 H29 0.9300
C30 C31 1.351(3)
C30 H30 0.9300
C31 C32 1.396(3)
C31 H31 0.9300
C32 C33 1.401(3)
C32 C37 1.431(3)
C33 C34 1.335(3)
C33 H33 0.9300
C34 C35 1.408(3)
C34 H34 0.9300
C35 C36 1.356(3)
C35 H35 0.9300
C36 C37 1.412(3)
C36 H36 0.9300
N4 O2 1.2279(19)
N4 O3 1.2285(19)

loop_
_geom_hbond_atom_site_label_D
_geom_hbond_atom_site_label_H
_geom_hbond_atom_site_label_A
_geom_hbond_site_symmetry_A
_geom_hbond_distance_DH
_geom_hbond_distance_HA
_geom_hbond_distance_DA
_geom_hbond_angle_DHA
_geom_hbond_publ_flag
C19 H19 S1 2 0.93 2.78 3.640(3) 155.5 yes
C23 H23 N1 . 0.98 2.41 3.267(3) 145.2 yes
C27 H27B O2 1_455 0.97 2.59 3.393(3) 139.6 yes
C30 H30 O3 3_656 0.93 2.57 3.480(3) 165.8 yes
C33 H33 O3 3_556 0.93 2.58 3.274(3) 131.2 yes
C20 H20 Cg1 1_655 0.93 2.81 3.706(3) 163.0 yes

loop_
_geom_torsion_atom_site_label_1
_geom_torsion_atom_site_label_2
_geom_torsion_atom_site_label_3
_geom_torsion_atom_site_label_4
_geom_torsion
N3 C1 C2 C3 -66.0(3)
C15 C1 C2 C3 176.9(2)
C16 C1 C2 C3 54.7(3)
N3 C1 C2 C7 116.51(19)
C15 C1 C2 C7 -0.53(19)
C16 C1 C2 C7 -122.75(17)
C7 C2 C3 C4 -0.8(3)
C1 C2 C3 C4 -178.1(2)
C2 C3 C4 C5 0.6(4)
C3 C4 C5 C6 -1.4(4)
C4 C5 C6 C7 2.4(4)
C3 C2 C7 C6 1.8(3)
C1 C2 C7 C6 179.58(19)
C3 C2 C7 C8 -178.23(18)
C1 C2 C7 C8 -0.5(2)
C5 C6 C7 C2 -2.6(3)
C5 C6 C7 C8 177.5(2)
C2 C7 C8 N2 -177.9(2)
C6 C7 C8 N2 2.0(4)
C2 C7 C8 C15 1.4(2)
C6 C7 C8 C15 -178.7(2)
N2 C9 C10 C11 178.4(3)
C14 C9 C10 C11 0.9(4)
C9 C10 C11 C12 0.3(6)
C10 C11 C12 C13 -0.4(6)
C11 C12 C13 C14 -0.7(5)
C12 C13 C14 N1 -176.2(3)
C12 C13 C14 C9 1.8(4)
N2 C9 C14 N1 -1.4(3)
C10 C9 C14 N1 176.1(2)
N2 C9 C14 C13 -179.4(2)
C10 C9 C14 C13 -1.9(4)
N2 C8 C15 N1 -0.5(3)
C7 C8 C15 N1 -179.83(18)
N2 C8 C15 C1 177.54(18)
C7 C8 C15 C1 -1.8(2)
N3 C1 C15 N1 55.3(2)
C2 C1 C15 N1 179.41(18)
C16 C1 C15 N1 -60.2(2)
N3 C1 C15 C8 -122.67(17)
C2 C1 C15 C8 1.42(19)
C16 C1 C15 C8 121.85(17)
N3 C1 C16 C17 -135.76(16)
C15 C1 C16 C17 -17.7(2)
C2 C1 C16 C17 95.63(19)
N3 C1 C16 C24 -10.06(18)
C15 C1 C16 C24 107.98(17)
C2 C1 C16 C24 -138.67(16)
C24 C16 C17 C22 -12.0(3)
C1 C16 C17 C22 109.8(2)
C24 C16 C17 C18 167.06(17)
C1 C16 C17 C18 -71.1(2)
C22 C17 C18 C19 -0.3(3)
C16 C17 C18 C19 -179.3(2)
C17 C18 C19 C20 0.0(4)
C18 C19 C20 C21 0.6(4)
C19 C20 C21 C22 -0.9(4)
C20 C21 C22 O1 178.0(2)
C20 C21 C22 C17 0.7(4)
C18 C17 C22 O1 -177.23(18)
C16 C17 C22 O1 1.8(3)
C18 C17 C22 C21 -0.1(3)
C16 C17 C22 C21 179.00(19)
C17 C16 C24 N4 -81.57(19)
C1 C16 C24 N4 150.52(15)
C17 C16 C24 C25 156.62(15)
C1 C16 C24 C25 28.71(18)
C17 C16 C24 C23 39.69(19)
C1 C16 C24 C23 -88.23(16)
O1 C23 C24 N4 62.48(18)
C28 C23 C24 N4 -57.8(2)
O1 C23 C24 C25 -172.68(14)
C28 C23 C24 C25 67.09(19)
O1 C23 C24 C16 -60.63(17)
C28 C23 C24 C16 179.14(14)
N4 C24 C25 N3 -158.22(14)
C16 C24 C25 N3 -36.51(16)
C23 C24 C25 N3 78.75(16)
N4 C24 C25 C26 -39.8(2)
C16 C24 C25 C26 81.88(18)
C23 C24 C25 C26 -162.86(16)
N3 C25 C26 S1 -39.77(16)
C24 C25 C26 S1 -155.37(13)
O1 C23 C28 C29 -37.1(2)
C24 C23 C28 C29 84.4(2)
O1 C23 C28 C37 141.13(16)
C24 C23 C28 C37 -97.4(2)
C37 C28 C29 C30 0.0(3)
C23 C28 C29 C30 178.23(18)
C28 C29 C30 C31 1.2(3)
C29 C30 C31 C32 -0.9(3)
C30 C31 C32 C33 -179.1(2)
C30 C31 C32 C37 -0.6(3)
C31 C32 C33 C34 178.2(2)
C37 C32 C33 C34 -0.4(3)
C32 C33 C34 C35 -0.9(4)
C33 C34 C35 C36 1.2(4)
C34 C35 C36 C37 -0.4(3)
C35 C36 C37 C28 -179.9(2)
C35 C36 C37 C32 -0.9(3)
C29 C28 C37 C36 177.57(18)
C23 C28 C37 C36 -0.6(3)
C29 C28 C37 C32 -1.4(3)
C23 C28 C37 C32 -179.62(16)
C31 C32 C37 C36 -177.34(18)
C33 C32 C37 C36 1.3(3)
C31 C32 C37 C28 1.7(3)
C33 C32 C37 C28 -179.68(17)
C8 C15 N1 C14 0.6(3)
C1 C15 N1 C14 -177.19(18)
C13 C14 N1 C15 178.3(2)
C9 C14 N1 C15 0.3(3)
C15 C8 N2 C9 -0.5(3)
C7 C8 N2 C9 178.7(2)
C10 C9 N2 C8 -176.0(2)
C14 C9 N2 C8 1.4(3)
S1 C27 N3 C25 -27.14(18)
S1 C27 N3 C1 105.11(17)
C26 C25 N3 C27 44.43(19)
C24 C25 N3 C27 169.30(15)
C26 C25 N3 C1 -92.60(17)
C24 C25 N3 C1 32.28(18)
C15 C1 N3 C27 92.1(2)
C2 C1 N3 C27 -20.4(3)
C16 C1 N3 C27 -145.47(17)
C15 C1 N3 C25 -136.36(16)
C2 C1 N3 C25 111.15(18)
C16 C1 N3 C25 -13.90(19)
C25 C24 N4 O2 151.16(16)
C16 C24 N4 O2 35.0(2)
C23 C24 N4 O2 -85.35(19)
C25 C24 N4 O3 -31.9(2)
C16 C24 N4 O3 -147.98(16)
C23 C24 N4 O3 91.63(18)
C21 C22 O1 C23 158.47(18)
C17 C22 O1 C23 -24.2(3)
C28 C23 O1 C22 179.04(16)
C24 C23 O1 C22 53.8(2)
C25 C26 S1 C27 20.61(14)
N3 C27 S1 C26 2.64(15)

_cod_database_fobs_code 2243117
